data_4301872
loop_
_publ_author_name
'Pierre Le Gendre'
'Virginie Comte'
'Marie-Jo\"elle Ondel-Eymin'
'Claude Mo\"ise'
'Eveline Pousson'
'Philippe Richard'
'Yves Mugnier'
'Daniel Fortin'
'Ren\'e T. Boer\'e'
'Pierre D. Harvey'

_publ_contact_author_address
;
lseo, facult\'e des sciences Mirande
9 All\'ee Alain Savary 
21000 dijon,
france
;
_publ_contact_author_email prichard@u-bourgogne.fr
_publ_contact_author_fax +33-0380396098
_publ_contact_author_name 'richard, philippe'
_publ_contact_author_phone +33-0380396079
_publ_section_title
;
Symmetric Heteropolynuclear Ti(IV)/Cu(I) Complexes Exhibiting Stepwise
Electrochemical Reductions to Ti(III) Species
;
_journal_name_full 'Inorganic Chemistry'
_journal_page_first 3095
_journal_page_last 3103
_journal_paper_doi 10.1021/ic8023869
_journal_volume 48
_journal_year 2009
_chemical_formula_moiety 'C44 H38 Cl6 Cu2 P2 Ti2, 2(C H2 Cl2)'
_chemical_formula_sum 'C46 H42 Cl10 Cu2 P2 Ti2'
_chemical_formula_weight 1234.08
_chemical_name_systematic
;
 ?
;
_space_group_IT_number 14
_symmetry_cell_setting monoclinic
_symmetry_space_group_name_Hall '-P 2ybc'
_symmetry_space_group_name_H-M 'P 1 21/c 1'
_atom_sites_solution_hydrogens geom
_atom_sites_solution_primary direct
_atom_sites_solution_secondary difmap
_audit_creation_method SHELXL-97
_cell_angle_alpha 90.00
_cell_angle_beta 93.3800(10)
_cell_angle_gamma 90.00
_cell_formula_units_Z 2
_cell_length_a 9.5770(2)
_cell_length_b 15.5025(3)
_cell_length_c 17.1445(3)
_cell_measurement_reflns_used 5441
_cell_measurement_temperature 115(2)
_cell_measurement_theta_max 27.485
_cell_measurement_theta_min 0.998
_cell_volume 2540.97(8)
_computing_cell_refinement 'DENZO-SMN (Otwinowski & Minor, 1997)'
_computing_data_collection 'KappaCCD Server Software (Nonius,1997)'
_computing_data_reduction 'DENZO-SMN (Otwinowski & Minor, 1997)'
_computing_molecular_graphics 'ORTEPIII (Burnett, 1996)'
_computing_publication_material 'SHELXL97 and WinGX (Farrugia, 1999)'
_computing_structure_refinement 'SHELXL-97 (Sheldrick, 1997)'
_computing_structure_solution 'SIR-92 (Altomare, 1993)'
_diffrn_ambient_temperature 115(2)
_diffrn_measured_fraction_theta_full 0.992
_diffrn_measured_fraction_theta_max 0.992
_diffrn_measurement_device_type 'Kappa CCD'
_diffrn_measurement_method '\f scans (\k = 0) + additional \w scans'
_diffrn_radiation_monochromator graphite
_diffrn_radiation_source 'fine-focus sealed tube'
_diffrn_radiation_type MoK\a
_diffrn_radiation_wavelength 0.71073
_diffrn_reflns_av_R_equivalents 0.0435
_diffrn_reflns_av_sigmaI/netI 0.0379
_diffrn_reflns_limit_h_max 12
_diffrn_reflns_limit_h_min -10
_diffrn_reflns_limit_k_max 19
_diffrn_reflns_limit_k_min -20
_diffrn_reflns_limit_l_max 22
_diffrn_reflns_limit_l_min -22
_diffrn_reflns_number 18486
_diffrn_reflns_theta_full 27.52
_diffrn_reflns_theta_max 27.52
_diffrn_reflns_theta_min 2.88
_diffrn_standards_number 0
_exptl_absorpt_coefficient_mu 1.750
_exptl_absorpt_correction_T_max 0.8873
_exptl_absorpt_correction_T_min 0.4934
_exptl_absorpt_correction_type empirical
_exptl_absorpt_process_details 'R.H. Blessing, Acta Cryst. (1995), A51, 33-38'
_exptl_crystal_colour red
_exptl_crystal_density_diffrn 1.613
_exptl_crystal_density_method 'not measured'
_exptl_crystal_description plate
_exptl_crystal_F_000 1240
_exptl_crystal_size_max 0.37
_exptl_crystal_size_mid 0.37
_exptl_crystal_size_min 0.07
_refine_diff_density_max 0.880
_refine_diff_density_min -0.917
_refine_diff_density_rms 0.090
_refine_ls_extinction_method none
_refine_ls_goodness_of_fit_ref 1.041
_refine_ls_hydrogen_treatment noref
_refine_ls_matrix_type full
_refine_ls_number_parameters 280
_refine_ls_number_reflns 5804
_refine_ls_number_restraints 0
_refine_ls_restrained_S_all 1.041
_refine_ls_R_factor_all 0.0471
_refine_ls_R_factor_gt 0.0358
_refine_ls_shift/su_max 0.001
_refine_ls_shift/su_mean 0.000
_refine_ls_structure_factor_coef Fsqd
_refine_ls_weighting_details 'calc w=1/[\s^2^(Fo^2^)+(0.0422P)^2^+2.4500P] where P=(Fo^2^+2Fc^2^)/3'
_refine_ls_weighting_scheme calc
_refine_ls_wR_factor_gt 0.0847
_refine_ls_wR_factor_ref 0.0903
_reflns_number_gt 4856
_reflns_number_total 5804
_reflns_threshold_expression >2sigma(I)
_cod_data_source_file ic8023869_si_001_1.cif
_cod_data_source_block 4
_cod_original_sg_symbol_H-M 'P 21/c'
_cod_database_code 4301872

loop_
_symmetry_equiv_pos_as_xyz
'x, y, z'
'-x, y+1/2, -z+1/2'
'-x, -y, -z'
'x, -y-1/2, z-1/2'

loop_
_atom_site_label
_atom_site_type_symbol
_atom_site_fract_x
_atom_site_fract_y
_atom_site_fract_z
_atom_site_U_iso_or_equiv
_atom_site_adp_type
_atom_site_occupancy
_atom_site_symmetry_multiplicity
_atom_site_calc_flag
_atom_site_refinement_flags
_atom_site_disorder_assembly
_atom_site_disorder_group
C1 C 0.1340(2) 0.12875(14) 0.63892(13) 0.0167(4) Uani 1 1 d . . .
C2 C 0.1005(2) 0.13953(15) 0.71762(13) 0.0190(5) Uani 1 1 d . . .
H2 H 0.1605 0.1627 0.7585 0.023 Uiso 1 1 calc R . .
C3 C -0.0367(3) 0.11014(17) 0.72487(15) 0.0265(5) Uani 1 1 d . . .
H3 H -0.0845 0.1080 0.7718 0.032 Uiso 1 1 calc R . .
C4 C -0.0920(3) 0.08414(17) 0.64963(16) 0.0279(6) Uani 1 1 d . . .
H4 H -0.1839 0.0634 0.6372 0.033 Uiso 1 1 calc R . .
C5 C 0.0128(2) 0.09446(15) 0.59759(14) 0.0215(5) Uani 1 1 d . . .
H5 H 0.0050 0.0809 0.5435 0.026 Uiso 1 1 calc R . .
C6 C 0.0835(3) -0.15234(18) 0.75520(18) 0.0348(7) Uani 1 1 d . . .
H6 H 0.1675 -0.1777 0.7766 0.042 Uiso 1 1 calc R . .
C7 C -0.0038(4) -0.0937(2) 0.79317(17) 0.0423(8) Uani 1 1 d . . .
H7 H 0.0120 -0.0721 0.8448 0.051 Uiso 1 1 calc R . .
C8 C -0.1169(3) -0.07329(19) 0.7414(2) 0.0417(8) Uani 1 1 d . . .
H8 H -0.1931 -0.0369 0.7524 0.050 Uiso 1 1 calc R . .
C9 C -0.0990(3) -0.11514(18) 0.67114(19) 0.0356(7) Uani 1 1 d . . .
H9 H -0.1582 -0.1106 0.6249 0.043 Uiso 1 1 calc R . .
C10 C 0.0227(3) -0.16540(17) 0.68098(17) 0.0331(6) Uani 1 1 d . . .
H10 H 0.0578 -0.2026 0.6427 0.040 Uiso 1 1 calc R . .
C11 C 0.2362(3) 0.24207(15) 0.52761(13) 0.0204(5) Uani 1 1 d . . .
C12 C 0.1144(3) 0.28920(17) 0.53576(14) 0.0256(5) Uani 1 1 d . . .
H12 H 0.0555 0.2755 0.5767 0.031 Uiso 1 1 calc R . .
C13 C 0.0783(3) 0.35594(18) 0.48477(15) 0.0301(6) Uani 1 1 d . . .
H13 H -0.0056 0.3874 0.4904 0.036 Uiso 1 1 calc R . .
C14 C 0.1648(3) 0.37670(18) 0.42550(14) 0.0296(6) Uani 1 1 d . . .
H14 H 0.1416 0.4236 0.3915 0.036 Uiso 1 1 calc R . .
C15 C 0.2854(3) 0.32902(18) 0.41579(14) 0.0273(6) Uani 1 1 d . . .
H15 H 0.3441 0.3430 0.3748 0.033 Uiso 1 1 calc R . .
C16 C 0.3204(3) 0.26097(16) 0.46590(13) 0.0225(5) Uani 1 1 d . . .
H16 H 0.4013 0.2273 0.4583 0.027 Uiso 1 1 calc R . .
C17 C 0.3982(2) 0.20978(16) 0.67176(13) 0.0193(5) Uani 1 1 d . . .
C18 C 0.5023(3) 0.16320(17) 0.71288(14) 0.0244(5) Uani 1 1 d . . .
H18 H 0.5198 0.1050 0.6990 0.029 Uiso 1 1 calc R . .
C19 C 0.5812(3) 0.2015(2) 0.77455(15) 0.0317(6) Uani 1 1 d . . .
H19 H 0.6512 0.1693 0.8032 0.038 Uiso 1 1 calc R . .
C20 C 0.5569(3) 0.2873(2) 0.79389(16) 0.0339(7) Uani 1 1 d . . .
H20 H 0.6106 0.3137 0.8357 0.041 Uiso 1 1 calc R . .
C21 C 0.4553(3) 0.3337(2) 0.75244(17) 0.0355(7) Uani 1 1 d . . .
H21 H 0.4396 0.3923 0.7655 0.043 Uiso 1 1 calc R . .
C22 C 0.3755(3) 0.29574(17) 0.69167(15) 0.0274(6) Uani 1 1 d . . .
H22 H 0.3052 0.3283 0.6635 0.033 Uiso 1 1 calc R . .
Cl1 Cl 0.19837(6) -0.06356(4) 0.57798(3) 0.02102(13) Uani 1 1 d . . .
Cl2 Cl 0.29034(6) -0.00538(4) 0.77053(3) 0.02196(13) Uani 1 1 d . . .
Cl3 Cl 0.58948(6) -0.02520(4) 0.59055(3) 0.02085(13) Uani 1 1 d . . .
Ti Ti 0.08625(4) -0.01487(3) 0.68967(2) 0.01743(10) Uani 1 1 d . . .
Cu Cu 0.38748(3) 0.042625(19) 0.542038(16) 0.01937(9) Uani 1 1 d . . .
P P 0.29494(6) 0.15519(4) 0.59399(3) 0.01615(13) Uani 1 1 d . . .
Cl4 Cl 0.29299(13) 0.71550(12) 0.45652(9) 0.1091(5) Uani 1 1 d . . .
Cl5 Cl 0.33349(17) 0.55278(11) 0.54134(11) 0.1128(6) Uani 1 1 d . . .
C23 C 0.3801(5) 0.6159(4) 0.4597(3) 0.097(2) Uani 1 1 d . . .
H10A H 0.4824 0.6259 0.4632 0.116 Uiso 1 1 calc R . .
H10B H 0.3563 0.5837 0.4109 0.116 Uiso 1 1 calc R . .

loop_
_atom_site_aniso_label
_atom_site_aniso_U_11
_atom_site_aniso_U_22
_atom_site_aniso_U_33
_atom_site_aniso_U_23
_atom_site_aniso_U_13
_atom_site_aniso_U_12
C1 0.0182(11) 0.0140(11) 0.0177(10) 0.0001(8) -0.0007(8) 0.0014(9)
C2 0.0221(12) 0.0162(11) 0.0188(11) 0.0002(9) 0.0028(9) 0.0018(9)
C3 0.0243(13) 0.0236(13) 0.0325(13) 0.0024(10) 0.0103(10) 0.0029(10)
C4 0.0174(12) 0.0225(13) 0.0433(15) 0.0061(11) -0.0025(11) 0.0009(10)
C5 0.0223(12) 0.0175(12) 0.0236(11) 0.0019(9) -0.0072(9) 0.0018(10)
C6 0.0304(15) 0.0266(14) 0.0471(16) 0.0179(13) -0.0016(12) -0.0069(12)
C7 0.056(2) 0.0393(17) 0.0327(15) 0.0069(13) 0.0150(14) -0.0236(15)
C8 0.0263(15) 0.0270(15) 0.074(2) 0.0108(15) 0.0194(15) -0.0061(12)
C9 0.0269(14) 0.0255(14) 0.0532(17) 0.0093(13) -0.0078(13) -0.0110(12)
C10 0.0364(16) 0.0181(13) 0.0454(16) 0.0053(12) 0.0074(13) -0.0090(11)
C11 0.0279(13) 0.0173(11) 0.0161(10) -0.0008(9) 0.0029(9) 0.0003(10)
C12 0.0317(14) 0.0241(13) 0.0218(11) 0.0035(10) 0.0079(10) 0.0067(11)
C13 0.0362(15) 0.0277(14) 0.0271(13) 0.0058(11) 0.0072(11) 0.0109(12)
C14 0.0444(17) 0.0232(13) 0.0212(12) 0.0070(10) 0.0014(11) 0.0017(12)
C15 0.0321(14) 0.0306(14) 0.0195(11) 0.0044(10) 0.0040(10) -0.0031(11)
C16 0.0254(12) 0.0237(12) 0.0184(11) -0.0006(9) 0.0025(9) -0.0002(10)
C17 0.0202(11) 0.0207(12) 0.0176(10) -0.0038(9) 0.0061(9) -0.0047(9)
C18 0.0248(13) 0.0251(13) 0.0231(11) -0.0054(10) 0.0013(10) -0.0020(10)
C19 0.0256(14) 0.0420(17) 0.0271(13) -0.0064(12) -0.0021(10) -0.0037(12)
C20 0.0257(14) 0.0438(17) 0.0321(14) -0.0198(12) 0.0019(11) -0.0125(12)
C21 0.0302(15) 0.0321(16) 0.0444(16) -0.0199(13) 0.0045(12) -0.0057(12)
C22 0.0251(13) 0.0240(13) 0.0332(13) -0.0116(11) 0.0035(10) -0.0009(11)
Cl1 0.0269(3) 0.0174(3) 0.0183(2) -0.0026(2) -0.0018(2) -0.0012(2)
Cl2 0.0227(3) 0.0228(3) 0.0197(3) -0.0014(2) -0.0045(2) 0.0017(2)
Cl3 0.0218(3) 0.0264(3) 0.0140(2) -0.0011(2) -0.0024(2) 0.0051(2)
Ti 0.0165(2) 0.0168(2) 0.0188(2) 0.00204(16) -0.00075(15) -0.00148(16)
Cu 0.02225(16) 0.01894(16) 0.01672(14) -0.00395(11) -0.00052(11) 0.00394(12)
P 0.0198(3) 0.0145(3) 0.0142(3) -0.0016(2) 0.0015(2) 0.0002(2)
Cl4 0.0502(7) 0.1623(16) 0.1146(11) -0.0224(10) 0.0040(7) -0.0001(8)
Cl5 0.0915(10) 0.1109(12) 0.1376(13) -0.0638(10) 0.0198(9) -0.0070(9)
C23 0.054(3) 0.159(6) 0.077(3) -0.067(3) 0.010(2) -0.023(3)

loop_
_atom_type_symbol
_atom_type_description
_atom_type_scat_dispersion_real
_atom_type_scat_dispersion_imag
_atom_type_scat_source
C C 0.0033 0.0016 'International Tables Vol C Tables 4.2.6.8 and 6.1.1.4'
H H 0.0000 0.0000 'International Tables Vol C Tables 4.2.6.8 and 6.1.1.4'
Cl Cl 0.1484 0.1585 'International Tables Vol C Tables 4.2.6.8 and 6.1.1.4'
Ti Ti 0.2776 0.4457 'International Tables Vol C Tables 4.2.6.8 and 6.1.1.4'
Cu Cu 0.3201 1.2651 'International Tables Vol C Tables 4.2.6.8 and 6.1.1.4'
P P 0.1023 0.0942 'International Tables Vol C Tables 4.2.6.8 and 6.1.1.4'

loop_
_geom_angle_atom_site_label_1
_geom_angle_atom_site_label_2
_geom_angle_atom_site_label_3
_geom_angle
_geom_angle_site_symmetry_1
_geom_angle_site_symmetry_3
_geom_angle_publ_flag
C2 C1 C5 107.1(2) . . ?
C2 C1 P 128.71(18) . . ?
C5 C1 P 124.14(17) . . ?
C2 C1 Ti 73.17(13) . . ?
C5 C1 Ti 70.95(13) . . ?
P C1 Ti 122.65(11) . . ?
C3 C2 C1 108.2(2) . . ?
C3 C2 Ti 69.98(14) . . ?
C1 C2 Ti 73.17(13) . . ?
C2 C3 C4 108.2(2) . . ?
C2 C3 Ti 76.14(14) . . ?
C4 C3 Ti 72.58(15) . . ?
C5 C4 C3 107.8(2) . . ?
C5 C4 Ti 74.06(14) . . ?
C3 C4 Ti 72.41(14) . . ?
C4 C5 C1 108.7(2) . . ?
C4 C5 Ti 71.97(14) . . ?
C1 C5 Ti 74.79(13) . . ?
C10 C6 C7 106.8(3) . . ?
C10 C6 Ti 73.51(15) . . ?
C7 C6 Ti 70.74(16) . . ?
C8 C7 C6 108.0(3) . . ?
C8 C7 Ti 73.05(16) . . ?
C6 C7 Ti 74.67(15) . . ?
C9 C8 C7 108.4(3) . . ?
C9 C8 Ti 72.98(16) . . ?
C7 C8 Ti 72.58(16) . . ?
C8 C9 C10 107.4(3) . . ?
C8 C9 Ti 72.91(16) . . ?
C10 C9 Ti 74.81(15) . . ?
C6 C10 C9 109.3(3) . . ?
C6 C10 Ti 73.18(16) . . ?
C9 C10 Ti 71.06(15) . . ?
C12 C11 C16 119.4(2) . . ?
C12 C11 P 123.58(18) . . ?
C16 C11 P 117.06(19) . . ?
C13 C12 C11 120.6(2) . . ?
C12 C13 C14 119.9(2) . . ?
C13 C14 C15 120.1(2) . . ?
C16 C15 C14 120.1(2) . . ?
C15 C16 C11 119.9(2) . . ?
C18 C17 C22 119.3(2) . . ?
C18 C17 P 118.19(18) . . ?
C22 C17 P 122.5(2) . . ?
C17 C18 C19 120.2(2) . . ?
C20 C19 C18 119.7(3) . . ?
C21 C20 C19 120.0(2) . . ?
C20 C21 C22 120.6(3) . . ?
C21 C22 C17 120.2(3) . . ?
Ti Cl1 Cu 110.57(2) . . ?
Cu Cl3 Cu 79.97(2) 3_656 . ?
Cl2 Ti C7 85.19(9) . . ?
Cl2 Ti C3 102.07(7) . . ?
C7 Ti C3 91.31(11) . . ?
Cl2 Ti C8 118.69(9) . . ?
C7 Ti C8 34.36(12) . . ?
C3 Ti C8 77.59(10) . . ?
Cl2 Ti C9 135.76(7) . . ?
C7 Ti C9 57.07(11) . . ?
C3 Ti C9 101.07(10) . . ?
C8 Ti C9 34.11(11) . . ?
Cl2 Ti C4 134.10(7) . . ?
C7 Ti C4 105.36(11) . . ?
C3 Ti C4 35.01(9) . . ?
C8 Ti C4 76.24(10) . . ?
C9 Ti C4 82.24(10) . . ?
Cl2 Ti Cl1 95.53(2) . . ?
C7 Ti Cl1 130.17(9) . . ?
C3 Ti Cl1 136.26(7) . . ?
C8 Ti Cl1 127.02(9) . . ?
C9 Ti Cl1 93.10(8) . . ?
C4 Ti Cl1 108.97(7) . . ?
Cl2 Ti C5 123.40(6) . . ?
C7 Ti C5 139.18(11) . . ?
C3 Ti C5 57.08(9) . . ?
C8 Ti C5 107.60(10) . . ?
C9 Ti C5 100.84(9) . . ?
C4 Ti C5 33.97(9) . . ?
Cl1 Ti C5 79.76(6) . . ?
Cl2 Ti C6 79.09(7) . . ?
C7 Ti C6 34.59(11) . . ?
C3 Ti C6 125.90(10) . . ?
C8 Ti C6 56.95(10) . . ?
C9 Ti C6 56.82(10) . . ?
C4 Ti C6 132.93(10) . . ?
Cl1 Ti C6 96.48(8) . . ?
C5 Ti C6 157.34(9) . . ?
Cl2 Ti C10 107.27(7) . . ?
C7 Ti C10 56.20(11) . . ?
C3 Ti C10 132.88(10) . . ?
C8 Ti C10 56.15(11) . . ?
C9 Ti C10 34.14(10) . . ?
C4 Ti C10 115.73(10) . . ?
Cl1 Ti C10 76.54(7) . . ?
C5 Ti C10 125.50(9) . . ?
C6 Ti C10 33.31(10) . . ?
Cl2 Ti C2 77.68(6) . . ?
C7 Ti C2 112.24(10) . . ?
C3 Ti C2 33.89(8) . . ?
C8 Ti C2 109.83(10) . . ?
C9 Ti C2 134.64(9) . . ?
C4 Ti C2 56.80(9) . . ?
Cl1 Ti C2 116.56(6) . . ?
C5 Ti C2 56.38(8) . . ?
C6 Ti C2 140.98(9) . . ?
C10 Ti C2 165.94(9) . . ?
Cl2 Ti C1 89.22(6) . . ?
C7 Ti C1 145.50(10) . . ?
C3 Ti C1 56.66(8) . . ?
C8 Ti C1 131.12(9) . . ?
C9 Ti C1 134.86(9) . . ?
C4 Ti C1 56.80(8) . . ?
Cl1 Ti C1 84.23(6) . . ?
C5 Ti C1 34.27(8) . . ?
C6 Ti C1 168.31(9) . . ?
C10 Ti C1 155.60(9) . . ?
C2 Ti C1 33.66(7) . . ?
P Cu Cl3 124.19(2) . 3_656 ?
P Cu Cl3 124.79(2) . . ?
Cl3 Cu Cl3 100.03(2) 3_656 . ?
P Cu Cl1 96.13(2) . . ?
Cl3 Cu Cl1 105.81(2) 3_656 . ?
Cl3 Cu Cl1 102.16(2) . . ?
P Cu Cu 151.79(2) . 3_656 ?
Cl3 Cu Cu 50.020(16) 3_656 3_656 ?
Cl3 Cu Cu 50.009(15) . 3_656 ?
Cl1 Cu Cu 112.07(2) . 3_656 ?
C1 P C17 103.47(10) . . ?
C1 P C11 101.12(11) . . ?
C17 P C11 104.30(11) . . ?
C1 P Cu 111.77(8) . . ?
C17 P Cu 117.17(8) . . ?
C11 P Cu 117.01(8) . . ?
Cl4 C23 Cl5 111.5(2) . . ?

loop_
_geom_bond_atom_site_label_1
_geom_bond_atom_site_label_2
_geom_bond_distance
_geom_bond_site_symmetry_2
_geom_bond_publ_flag
C1 C2 1.415(3) . ?
C1 C5 1.426(3) . ?
C1 P 1.811(2) . ?
C1 Ti 2.443(2) . ?
C2 C3 1.403(3) . ?
C2 Ti 2.443(2) . ?
C3 C4 1.423(4) . ?
C3 Ti 2.365(3) . ?
C4 C5 1.391(4) . ?
C4 Ti 2.367(3) . ?
C5 Ti 2.393(2) . ?
C6 C10 1.383(4) . ?
C6 C7 1.419(5) . ?
C6 Ti 2.410(3) . ?
C7 C8 1.396(5) . ?
C7 Ti 2.359(3) . ?
C8 C9 1.388(5) . ?
C8 Ti 2.365(3) . ?
C9 C10 1.404(4) . ?
C9 Ti 2.366(3) . ?
C10 Ti 2.414(3) . ?
C11 C12 1.390(3) . ?
C11 C16 1.398(3) . ?
C11 P 1.830(2) . ?
C12 C13 1.385(3) . ?
C13 C14 1.386(4) . ?
C14 C15 1.390(4) . ?
C15 C16 1.389(3) . ?
C17 C18 1.389(3) . ?
C17 C22 1.396(3) . ?
C17 P 1.821(2) . ?
C18 C19 1.396(3) . ?
C19 C20 1.393(4) . ?
C20 C21 1.374(4) . ?
C21 C22 1.387(4) . ?
Cl1 Ti 2.3732(7) . ?
Cl1 Cu 2.5497(7) . ?
Cl2 Ti 2.3333(7) . ?
Cl3 Cu 2.3126(6) 3_656 ?
Cl3 Cu 2.3130(6) . ?
Cu P 2.1719(6) . ?
Cu Cl3 2.3126(6) 3_656 ?
Cu Cu 2.9724(6) 3_656 ?
Cl4 C23 1.754(6) . ?
Cl5 C23 1.786(6) . ?

loop_
_geom_torsion_atom_site_label_1
_geom_torsion_atom_site_label_2
_geom_torsion_atom_site_label_3
_geom_torsion_atom_site_label_4
_geom_torsion
_geom_torsion_site_symmetry_1
_geom_torsion_site_symmetry_2
_geom_torsion_site_symmetry_3
_geom_torsion_site_symmetry_4
_geom_torsion_publ_flag
P C1 Ti Cl1 -38.66(11) . . . . ?
P C1 Ti Cl2 56.98(12) . . . . ?
